data_7024782
loop_
_publ_author_name
'Bruce, Michael I.'
'Fox, Mark A.'
'Low, Paul J.'
'Skelton, Brian W.'
'Zaitseva, Natasha N.'

_publ_section_title
;
 Some reactions of an eta3-tetracyanobutadienyl-ruthenium complex.
;
_journal_issue 15
_journal_name_full 'Dalton transactions (Cambridge, England : 2003)'
_journal_page_first 3759
_journal_page_last 3770
_journal_paper_doi 10.1039/b921324d
_journal_volume 39
_journal_year 2010
_chemical_formula_moiety 'C38 H29 N4 O P Ru'
_chemical_formula_sum 'C38 H29 N4 O P Ru'
_chemical_formula_weight 689.69
_chemical_name_systematic
;
?
;
_space_group_IT_number 14
_symmetry_cell_setting monoclinic
_symmetry_space_group_name_Hall '-P 2ybc'
_symmetry_space_group_name_H-M 'P 1 21/c 1'
_atom_sites_solution_hydrogens geom
_atom_sites_solution_primary direct
_atom_sites_solution_secondary difmap
_audit_creation_date 2009-04-29T13:31:57-00:00
_audit_creation_method 'WinGX routine CIF_UPDATE'
_cell_angle_alpha 90
_cell_angle_beta 104.380(1)
_cell_angle_gamma 90
_cell_formula_units_Z 4
_cell_length_a 10.1827(1)
_cell_length_b 19.0790(2)
_cell_length_c 16.4900(1)
_cell_measurement_reflns_used 27994
_cell_measurement_temperature 150(2)
_cell_measurement_theta_max 40.9843
_cell_measurement_theta_min 4.4074
_cell_volume 3103.24(5)
_computing_cell_refinement
;
CrysAlisPro, Oxford Diffraction Ltd.,
Version 1.171.33.34d (release 27-02-2009 CrysAlis171 .NET)
(compiled Feb 27 2009,15:38:38)
;
_computing_data_collection
;
CrysAlisPro, Oxford Diffraction Ltd.,
Version 1.171.33.34d (release 27-02-2009 CrysAlis171 .NET)
(compiled Feb 27 2009,15:38:38)
;
_computing_data_reduction
;
CrysAlisPro, Oxford Diffraction Ltd.,
Version 1.171.33.34d (release 27-02-2009 CrysAlis171 .NET)
(compiled Feb 27 2009,15:38:38)
;
_computing_molecular_graphics 'OrtepII (Johnson, C. K. (1976)'
_computing_publication_material 'WinGX Farrugia, L. J. (1999)'
_computing_structure_refinement 'SHELXL-97 (Sheldrick, 2008)'
_diffrn_ambient_temperature 150(2)
_diffrn_detector_area_resol_mean 10.4738
_diffrn_measured_fraction_theta_full 0.997
_diffrn_measured_fraction_theta_max 0.978
_diffrn_measurement_device_type
;
Oxford Diffraction Xcalibur diffractometer
;
_diffrn_measurement_method '\w scans'
_diffrn_orient_matrix_UB_11 0.0363918656
_diffrn_orient_matrix_UB_12 0.0287197115
_diffrn_orient_matrix_UB_13 0.0219863089
_diffrn_orient_matrix_UB_21 0.0117660463
_diffrn_orient_matrix_UB_22 -0.0193372862
_diffrn_orient_matrix_UB_23 0.0377877166
_diffrn_orient_matrix_UB_31 0.0607965115
_diffrn_orient_matrix_UB_32 -0.0134520788
_diffrn_orient_matrix_UB_33 -0.0074440514
_diffrn_radiation_monochromator graphite
_diffrn_radiation_type MoK\a
_diffrn_radiation_wavelength 0.71073
_diffrn_reflns_av_R_equivalents 0.0441
_diffrn_reflns_av_unetI/netI 0.0676
_diffrn_reflns_limit_h_max 18
_diffrn_reflns_limit_h_min -18
_diffrn_reflns_limit_k_max 35
_diffrn_reflns_limit_k_min -35
_diffrn_reflns_limit_l_max 29
_diffrn_reflns_limit_l_min -30
_diffrn_reflns_number 85683
_diffrn_reflns_theta_full 40.5
_diffrn_reflns_theta_max 41.09
_diffrn_reflns_theta_min 4.42
_exptl_absorpt_coefficient_mu 0.595
_exptl_absorpt_correction_T_max 0.92
_exptl_absorpt_correction_T_min 0.84
_exptl_absorpt_correction_type multi-scan
_exptl_absorpt_process_details
;
CrysAlis RED, Oxford Diffraction Ltd.,
Version 1.171.32.5 (release 08-05-2007 CrysAlis171 .NET)
(compiled May 8 2007,13:10:02)
Empirical absorption correction using spherical harmonics,
implemented in SCALE3 ABSPACK scaling algorithm.
;
_exptl_crystal_colour dark_red
_exptl_crystal_density_diffrn 1.476
_exptl_crystal_density_method 'not measured'
_exptl_crystal_description prism
_exptl_crystal_F_000 1408
_exptl_crystal_size_max 0.31
_exptl_crystal_size_mid 0.23
_exptl_crystal_size_min 0.15
_refine_diff_density_max 2.423
_refine_diff_density_min -0.878
_refine_diff_density_rms 0.123
_refine_ls_extinction_method none
_refine_ls_goodness_of_fit_ref 0.924
_refine_ls_hydrogen_treatment mixed
_refine_ls_matrix_type full
_refine_ls_number_parameters 411
_refine_ls_number_reflns 20107
_refine_ls_number_restraints 0
_refine_ls_restrained_S_all 0.924
_refine_ls_R_factor_all 0.0657
_refine_ls_R_factor_gt 0.0325
_refine_ls_shift/su_max 0.003
_refine_ls_shift/su_mean 0
_refine_ls_structure_factor_coef Fsqd
_refine_ls_weighting_details 'calc w=1/[\s^2^(Fo^2^)+(0.0512P)^2^+0.0000P] where P=(Fo^2^+2Fc^2^)/3'
_refine_ls_weighting_scheme calc
_refine_ls_wR_factor_gt 0.0792
_refine_ls_wR_factor_ref 0.0945
_reflns_number_gt 11897
_reflns_number_total 20107
_reflns_threshold_expression I>2\s(I)
_cod_data_source_file b921324d.txt
_cod_data_source_block br1381
_cod_original_sg_symbol_Hall -P_2ybc
_cod_database_code 7024782

loop_
_symmetry_equiv_pos_as_xyz
'x, y, z'
'-x, y+1/2, -z+1/2'
'-x, -y, -z'
'x, -y-1/2, z-1/2'

loop_
_atom_site_label
_atom_site_type_symbol
_atom_site_fract_x
_atom_site_fract_y
_atom_site_fract_z
_atom_site_U_iso_or_equiv
_atom_site_adp_type
_atom_site_occupancy
_atom_site_symmetry_multiplicity
_atom_site_calc_flag
_atom_site_refinement_flags
Ru1 Ru 0.285618(9) 0.531524(5) 0.189658(5) 0.01558(3) Uani 1 1 d .
P1 P 0.20494(3) 0.557492(16) 0.305662(17) 0.01522(5) Uani 1 1 d .
C111 C 0.02526(12) 0.58229(6) 0.27613(7) 0.0194(2) Uani 1 1 d .
C112 C -0.06587(13) 0.53541(7) 0.22622(8) 0.0234(2) Uani 1 1 d .
H112 H -0.0346 0.4909 0.2133 0.028 Uiso 1 1 calc R
C113 C -0.20168(13) 0.55310(9) 0.19523(9) 0.0292(3) Uani 1 1 d .
H113 H -0.2622 0.521 0.1609 0.035 Uiso 1 1 calc R
C114 C -0.24862(14) 0.61772(9) 0.21452(11) 0.0344(3) Uani 1 1 d .
H114 H -0.341 0.6302 0.1928 0.041 Uiso 1 1 calc R
C115 C -0.16023(15) 0.66393(8) 0.26552(12) 0.0366(3) Uani 1 1 d .
H115 H -0.193 0.7076 0.28 0.044 Uiso 1 1 calc R
C116 C -0.02320(14) 0.64692(7) 0.29588(10) 0.0292(3) Uani 1 1 d .
H116 H 0.0369 0.6794 0.3299 0.035 Uiso 1 1 calc R
C121 C 0.28805(12) 0.63052(6) 0.37089(7) 0.01783(19) Uani 1 1 d .
C122 C 0.25576(14) 0.64521(7) 0.44701(8) 0.0241(2) Uani 1 1 d .
H122 H 0.1891 0.6179 0.4637 0.029 Uiso 1 1 calc R
C123 C 0.32013(15) 0.69928(8) 0.49831(9) 0.0278(3) Uani 1 1 d .
H123 H 0.2966 0.7091 0.5494 0.033 Uiso 1 1 calc R
C124 C 0.41853(15) 0.73876(7) 0.47482(9) 0.0270(3) Uani 1 1 d .
H124 H 0.4642 0.775 0.5104 0.032 Uiso 1 1 calc R
C125 C 0.45034(13) 0.72530(7) 0.39932(8) 0.0235(2) Uani 1 1 d .
H125 H 0.5169 0.7529 0.3828 0.028 Uiso 1 1 calc R
C126 C 0.38542(12) 0.67157(6) 0.34752(7) 0.0198(2) Uani 1 1 d .
H126 H 0.4078 0.6629 0.2958 0.024 Uiso 1 1 calc R
C131 C 0.21512(12) 0.49130(6) 0.38741(7) 0.01708(19) Uani 1 1 d .
C132 C 0.10336(13) 0.46636(7) 0.41354(8) 0.0219(2) Uani 1 1 d .
H132 H 0.016 0.4855 0.3903 0.026 Uiso 1 1 calc R
C133 C 0.11944(14) 0.41350(8) 0.47349(8) 0.0271(3) Uani 1 1 d .
H133 H 0.043 0.3973 0.4914 0.033 Uiso 1 1 calc R
C134 C 0.24576(15) 0.38445(7) 0.50721(8) 0.0280(3) Uani 1 1 d .
H134 H 0.2556 0.3473 0.5466 0.034 Uiso 1 1 calc R
C135 C 0.35815(14) 0.40997(7) 0.48302(8) 0.0260(3) Uani 1 1 d .
H135 H 0.4454 0.3908 0.5066 0.031 Uiso 1 1 calc R
C136 C 0.34265(12) 0.46348(7) 0.42445(8) 0.0207(2) Uani 1 1 d .
H136 H 0.4202 0.4815 0.4093 0.025 Uiso 1 1 calc R
C1 C 0.19229(13) 0.35093(7) 0.07858(7) 0.0212(2) Uani 1 1 d .
C11 C 0.10018(14) 0.29977(7) 0.03163(8) 0.0259(3) Uani 1 1 d .
N11 N 0.02993(15) 0.25739(7) -0.00519(9) 0.0379(3) Uani 1 1 d .
C12 C 0.30374(15) 0.36954(7) 0.04435(8) 0.0270(3) Uani 1 1 d .
N12 N 0.39049(15) 0.38524(8) 0.01502(9) 0.0403(3) Uani 1 1 d .
C2 C 0.17889(12) 0.37907(6) 0.15252(7) 0.01749(19) Uani 1 1 d .
C21 C 0.05824(12) 0.36222(6) 0.18431(7) 0.0180(2) Uani 1 1 d .
C22 C -0.07207(13) 0.36547(7) 0.13084(8) 0.0233(2) Uani 1 1 d .
H22 H -0.0836 0.3792 0.0741 0.028 Uiso 1 1 calc R
C23 C -0.18411(14) 0.34873(8) 0.16041(9) 0.0290(3) Uani 1 1 d .
H23 H -0.2726 0.3526 0.1246 0.035 Uiso 1 1 calc R
C24 C -0.16680(15) 0.32635(8) 0.24254(10) 0.0311(3) Uani 1 1 d .
H24 H -0.2435 0.3134 0.2622 0.037 Uiso 1 1 calc R
C25 C -0.03884(15) 0.32285(8) 0.29567(9) 0.0284(3) Uani 1 1 d .
H25 H -0.0279 0.3073 0.3517 0.034 Uiso 1 1 calc R
C26 C 0.07430(13) 0.34197(7) 0.26772(8) 0.0223(2) Uani 1 1 d .
H26 H 0.1619 0.3413 0.3051 0.027 Uiso 1 1 calc R
C3 C 0.28532(11) 0.42480(7) 0.19963(6) 0.01668(19) Uani 1 1 d .
C4 C 0.40172(12) 0.39502(6) 0.24818(7) 0.0183(2) Uani 1 1 d .
C41 C 0.42506(12) 0.32176(7) 0.26453(8) 0.0215(2) Uani 1 1 d .
N41 N 0.44385(13) 0.26293(6) 0.27820(8) 0.0302(2) Uani 1 1 d .
C51 C 0.50757(11) 0.44419(6) 0.28423(7) 0.01774(19) Uani 1 1 d .
N52 N 0.47980(10) 0.50940(6) 0.26598(6) 0.01864(17) Uani 1 1 d .
H52 H 0.5431(19) 0.5410(10) 0.2854(11) 0.031(5) Uiso 1 1 d .
O5 O 0.62112(9) 0.41659(5) 0.33219(6) 0.02417(18) Uani 1 1 d .
C5 C 0.72835(13) 0.46303(8) 0.37202(9) 0.0277(3) Uani 1 1 d .
H5A H 0.7512 0.4938 0.3299 0.042 Uiso 1 1 calc R
H5B H 0.8083 0.4356 0.3996 0.042 Uiso 1 1 calc R
H5C H 0.6989 0.4915 0.4138 0.042 Uiso 1 1 calc R
C101 C 0.33198(16) 0.56510(9) 0.07144(9) 0.0317(3) Uani 1 1 d .
H101 H 0.408 0.5479 0.0538 0.038 Uiso 1 1 calc R
C102 C 0.20062(16) 0.53428(7) 0.05406(8) 0.0283(3) Uani 1 1 d .
H102 H 0.1733 0.4931 0.0219 0.034 Uiso 1 1 calc R
C103 C 0.11743(14) 0.57543(8) 0.09288(8) 0.0271(3) Uani 1 1 d .
H103 H 0.0255 0.5665 0.0924 0.033 Uiso 1 1 calc R
C104 C 0.19813(16) 0.63282(7) 0.13273(8) 0.0285(3) Uani 1 1 d .
H104 H 0.1681 0.6694 0.1629 0.034 Uiso 1 1 calc R
C105 C 0.32847(15) 0.62657(8) 0.12024(9) 0.0313(3) Uani 1 1 d .
H105 H 0.4019 0.6578 0.1407 0.038 Uiso 1 1 calc R

loop_
_atom_site_aniso_label
_atom_site_aniso_U_11
_atom_site_aniso_U_22
_atom_site_aniso_U_33
_atom_site_aniso_U_23
_atom_site_aniso_U_13
_atom_site_aniso_U_12
Ru1 0.01537(4) 0.01555(4) 0.01520(4) 0.00249(3) 0.00262(3) -0.00001(3)
P1 0.01437(12) 0.01429(12) 0.01649(12) 0.00179(9) 0.00290(9) 0.00038(10)
C111 0.0162(5) 0.0195(5) 0.0221(5) 0.0047(4) 0.0037(4) 0.0024(4)
C112 0.0182(5) 0.0248(6) 0.0254(6) -0.0001(4) 0.0021(4) 0.0014(4)
C113 0.0184(6) 0.0335(7) 0.0322(7) 0.0027(5) -0.0001(5) -0.0014(5)
C114 0.0174(6) 0.0342(8) 0.0491(9) 0.0129(7) 0.0035(6) 0.0062(5)
C115 0.0235(7) 0.0252(7) 0.0599(10) 0.0052(6) 0.0080(6) 0.0082(5)
C116 0.0206(6) 0.0197(6) 0.0455(8) 0.0006(5) 0.0052(5) 0.0022(5)
C121 0.0184(5) 0.0154(5) 0.0185(5) 0.0009(4) 0.0022(4) 0.0006(4)
C122 0.0268(6) 0.0235(6) 0.0236(6) -0.0024(4) 0.0090(5) -0.0037(5)
C123 0.0350(7) 0.0256(6) 0.0239(6) -0.0043(5) 0.0094(5) -0.0026(5)
C124 0.0319(7) 0.0193(5) 0.0271(6) -0.0023(4) 0.0023(5) -0.0017(5)
C125 0.0243(6) 0.0188(5) 0.0260(6) 0.0008(4) 0.0033(5) -0.0038(4)
C126 0.0199(5) 0.0189(5) 0.0201(5) 0.0013(4) 0.0038(4) -0.0004(4)
C131 0.0174(5) 0.0162(4) 0.0170(5) 0.0008(4) 0.0030(4) -0.0010(4)
C132 0.0178(5) 0.0252(6) 0.0216(5) 0.0036(4) 0.0030(4) -0.0029(4)
C133 0.0268(6) 0.0289(6) 0.0255(6) 0.0054(5) 0.0063(5) -0.0089(5)
C134 0.0357(7) 0.0228(6) 0.0238(6) 0.0074(5) 0.0043(5) -0.0032(5)
C135 0.0278(6) 0.0249(6) 0.0243(6) 0.0059(5) 0.0046(5) 0.0067(5)
C136 0.0184(5) 0.0239(6) 0.0203(5) 0.0038(4) 0.0056(4) 0.0035(4)
C1 0.0232(5) 0.0202(5) 0.0192(5) -0.0002(4) 0.0034(4) 0.0031(4)
C11 0.0299(6) 0.0239(6) 0.0215(6) -0.0040(4) 0.0019(5) 0.0061(5)
N11 0.0395(7) 0.0310(7) 0.0381(7) -0.0143(5) -0.0001(5) 0.0030(5)
C12 0.0324(7) 0.0249(6) 0.0247(6) -0.0006(5) 0.0089(5) 0.0064(5)
N12 0.0447(8) 0.0388(8) 0.0456(8) 0.0039(6) 0.0263(7) 0.0079(6)
C2 0.0177(5) 0.0157(5) 0.0177(5) 0.0011(4) 0.0018(4) 0.0019(4)
C21 0.0190(5) 0.0148(5) 0.0190(5) -0.0011(4) 0.0026(4) -0.0016(4)
C22 0.0217(5) 0.0232(6) 0.0227(5) -0.0003(4) 0.0011(4) -0.0011(4)
C23 0.0193(6) 0.0302(7) 0.0359(7) -0.0072(5) 0.0038(5) -0.0048(5)
C24 0.0280(7) 0.0295(7) 0.0399(8) -0.0080(6) 0.0160(6) -0.0099(5)
C25 0.0365(7) 0.0267(6) 0.0251(6) -0.0024(5) 0.0133(5) -0.0079(5)
C26 0.0248(6) 0.0219(5) 0.0193(5) 0.0001(4) 0.0035(4) -0.0015(4)
C3 0.0123(4) 0.0229(5) 0.0148(5) 0.0039(4) 0.0034(4) 0.0002(4)
C4 0.0180(5) 0.0159(5) 0.0201(5) 0.0015(4) 0.0031(4) 0.0011(4)
C41 0.0178(5) 0.0216(5) 0.0231(5) -0.0002(4) 0.0014(4) 0.0005(4)
N41 0.0274(6) 0.0218(5) 0.0396(7) 0.0034(5) 0.0052(5) 0.0034(4)
C51 0.0139(4) 0.0207(5) 0.0184(5) 0.0014(4) 0.0036(4) 0.0016(4)
N52 0.0156(4) 0.0191(4) 0.0207(4) 0.0007(3) 0.0035(3) -0.0027(4)
O5 0.0156(4) 0.0244(4) 0.0283(4) 0.0006(3) -0.0024(3) 0.0024(3)
C5 0.0161(5) 0.0354(7) 0.0283(6) 0.0015(5) -0.0010(4) -0.0043(5)
C101 0.0377(8) 0.0371(8) 0.0235(6) 0.0127(5) 0.0139(6) 0.0068(6)
C102 0.0416(8) 0.0242(6) 0.0153(5) 0.0042(4) -0.0002(5) 0.0016(5)
C103 0.0213(6) 0.0326(7) 0.0240(6) 0.0116(5) -0.0005(4) 0.0022(5)
C104 0.0408(8) 0.0212(6) 0.0217(6) 0.0066(4) 0.0046(5) 0.0093(5)
C105 0.0336(7) 0.0288(7) 0.0280(6) 0.0129(5) 0.0009(5) -0.0097(6)

loop_
_atom_type_symbol
_atom_type_description
_atom_type_scat_dispersion_real
_atom_type_scat_dispersion_imag
_atom_type_scat_source
C C 0.0033 0.0016 'International Tables Vol C Tables 4.2.6.8 and 6.1.1.4'
H H 0 0 'International Tables Vol C Tables 4.2.6.8 and 6.1.1.4'
N N 0.0061 0.0033 'International Tables Vol C Tables 4.2.6.8 and 6.1.1.4'
O O 0.0106 0.006 'International Tables Vol C Tables 4.2.6.8 and 6.1.1.4'
P P 0.1023 0.0942 'International Tables Vol C Tables 4.2.6.8 and 6.1.1.4'
Ru Ru -1.2594 0.8363 'International Tables Vol C Tables 4.2.6.8 and 6.1.1.4'

loop_
_geom_angle_atom_site_label_1
_geom_angle_atom_site_label_2
_geom_angle_atom_site_label_3
_geom_angle
C3 Ru1 N52 76.82(4)
C3 Ru1 C102 95.63(5)
N52 Ru1 C102 133.60(5)
C3 Ru1 C103 114.97(5)
N52 Ru1 C103 163.25(5)
C102 Ru1 C103 37.76(6)
C3 Ru1 C101 111.38(5)
N52 Ru1 C101 102.15(5)
C102 Ru1 C101 37.75(6)
C103 Ru1 C101 63.11(5)
C3 Ru1 C104 152.54(5)
N52 Ru1 C104 129.90(5)
C102 Ru1 C104 62.28(5)
C103 Ru1 C104 37.57(5)
C101 Ru1 C104 61.92(5)
C3 Ru1 C105 148.29(5)
N52 Ru1 C105 101.19(5)
C102 Ru1 C105 62.43(5)
C103 Ru1 C105 62.39(5)
C101 Ru1 C105 37.37(6)
C104 Ru1 C105 36.37(6)
C3 Ru1 P1 97.98(3)
N52 Ru1 P1 91.28(3)
C102 Ru1 P1 135.04(4)
C103 Ru1 P1 98.40(4)
C101 Ru1 P1 149.72(4)
C104 Ru1 P1 88.61(4)
C105 Ru1 P1 113.72(4)
C131 P1 C121 99.13(5)
C131 P1 C111 104.11(5)
C121 P1 C111 104.14(6)
C131 P1 Ru1 119.59(4)
C121 P1 Ru1 116.13(4)
C111 P1 Ru1 111.78(4)
C116 C111 C112 118.71(11)
C116 C111 P1 123.56(10)
C112 C111 P1 117.58(9)
C113 C112 C111 120.94(13)
C113 C112 H112 119.5
C111 C112 H112 119.5
C114 C113 C112 119.92(14)
C114 C113 H113 120
C112 C113 H113 120
C115 C114 C113 119.73(13)
C115 C114 H114 120.1
C113 C114 H114 120.1
C114 C115 C116 120.65(14)
C114 C115 H115 119.7
C116 C115 H115 119.7
C111 C116 C115 120.03(14)
C111 C116 H116 120
C115 C116 H116 120
C126 C121 C122 118.50(11)
C126 C121 P1 121.48(9)
C122 C121 P1 120.01(9)
C123 C122 C121 120.85(12)
C123 C122 H122 119.6
C121 C122 H122 119.6
C124 C123 C122 119.88(12)
C124 C123 H123 120.1
C122 C123 H123 120.1
C123 C124 C125 119.85(12)
C123 C124 H124 120.1
C125 C124 H124 120.1
C124 C125 C126 120.43(12)
C124 C125 H125 119.8
C126 C125 H125 119.8
C121 C126 C125 120.47(11)
C121 C126 H126 119.8
C125 C126 H126 119.8
C136 C131 C132 118.45(11)
C136 C131 P1 117.45(9)
C132 C131 P1 124.09(9)
C133 C132 C131 120.29(12)
C133 C132 H132 119.9
C131 C132 H132 119.9
C134 C133 C132 120.58(12)
C134 C133 H133 119.7
C132 C133 H133 119.7
C133 C134 C135 119.58(12)
C133 C134 H134 120.2
C135 C134 H134 120.2
C136 C135 C134 119.87(12)
C136 C135 H135 120.1
C134 C135 H135 120.1
C135 C136 C131 121.15(12)
C135 C136 H136 119.4
C131 C136 H136 119.4
C2 C1 C12 121.16(12)
C2 C1 C11 123.30(12)
C12 C1 C11 115.50(11)
N11 C11 C1 177.81(15)
N12 C12 C1 178.08(16)
C1 C2 C3 118.96(11)
C1 C2 C21 120.22(11)
C3 C2 C21 120.82(10)
C26 C21 C22 119.50(11)
C26 C21 C2 120.12(10)
C22 C21 C2 120.37(10)
C23 C22 C21 120.19(12)
C23 C22 H22 119.9
C21 C22 H22 119.9
C22 C23 C24 119.87(13)
C22 C23 H23 120.1
C24 C23 H23 120.1
C25 C24 C23 120.35(12)
C25 C24 H24 119.8
C23 C24 H24 119.8
C24 C25 C26 120.40(13)
C24 C25 H25 119.8
C26 C25 H25 119.8
C25 C26 C21 119.60(12)
C25 C26 H26 120.2
C21 C26 H26 120.2
C4 C3 C2 118.81(11)
C4 C3 Ru1 116.08(8)
C2 C3 Ru1 124.75(8)
C3 C4 C41 126.20(11)
C3 C4 C51 114.76(11)
C41 C4 C51 119.04(11)
N41 C41 C4 179.57(14)
N52 C51 O5 128.55(11)
N52 C51 C4 115.58(10)
O5 C51 C4 115.87(11)
C51 N52 Ru1 116.74(8)
C51 N52 H52 118.3(12)
Ru1 N52 H52 124.9(12)
C51 O5 C5 118.46(10)
O5 C5 H5A 109.5
O5 C5 H5B 109.5
H5A C5 H5B 109.5
O5 C5 H5C 109.5
H5A C5 H5C 109.5
H5B C5 H5C 109.5
C102 C101 C105 107.40(13)
C102 C101 Ru1 70.26(7)
C105 C101 Ru1 72.57(7)
C102 C101 H101 126.3
C105 C101 H101 126.3
Ru1 C101 H101 122.6
C103 C102 C101 108.48(13)
C103 C102 Ru1 71.41(7)
C101 C102 Ru1 71.99(8)
C103 C102 H102 125.8
C101 C102 H102 125.8
Ru1 C102 H102 122.5
C102 C103 C104 106.99(12)
C102 C103 Ru1 70.83(7)
C104 C103 Ru1 72.67(7)
C102 C103 H103 126.5
C104 C103 H103 126.5
Ru1 C103 H103 121.8
C105 C104 C103 109.02(13)
C105 C104 Ru1 72.19(8)
C103 C104 Ru1 69.75(7)
C105 C104 H104 125.5
C103 C104 H104 125.5
Ru1 C104 H104 124.2
C104 C105 C101 108.10(13)
C104 C105 Ru1 71.44(7)
C101 C105 Ru1 70.06(8)
C104 C105 H105 126
C101 C105 H105 126
Ru1 C105 H105 124.2

loop_
_geom_bond_atom_site_label_1
_geom_bond_atom_site_label_2
_geom_bond_distance
Ru1 C3 2.0429(13)
Ru1 N52 2.1062(10)
Ru1 C102 2.1887(13)
Ru1 C103 2.1964(12)
Ru1 C101 2.2115(13)
Ru1 C104 2.2348(13)
Ru1 C105 2.2445(13)
Ru1 P1 2.3152(3)
P1 C131 1.8312(12)
P1 C121 1.8337(12)
P1 C111 1.8346(12)
C111 C116 1.3964(18)
C111 C112 1.3998(18)
C112 C113 1.3917(18)
C112 H112 0.95
C113 C114 1.387(2)
C113 H113 0.95
C114 C115 1.385(2)
C114 H114 0.95
C115 C116 1.398(2)
C115 H115 0.95
C116 H116 0.95
C121 C126 1.3910(16)
C121 C122 1.4025(17)
C122 C123 1.3908(19)
C122 H122 0.95
C123 C124 1.383(2)
C123 H123 0.95
C124 C125 1.3861(19)
C124 H124 0.95
C125 C126 1.3919(17)
C125 H125 0.95
C126 H126 0.95
C131 C136 1.3954(17)
C131 C132 1.3967(17)
C132 C133 1.3931(18)
C132 H132 0.95
C133 C134 1.384(2)
C133 H133 0.95
C134 C135 1.390(2)
C134 H134 0.95
C135 C136 1.3872(17)
C135 H135 0.95
C136 H136 0.95
C1 C2 1.3696(16)
C1 C12 1.4321(19)
C1 C11 1.4391(19)
C11 N11 1.1482(19)
C12 N12 1.1473(19)
C2 C3 1.4565(16)
C2 C21 1.4857(16)
C21 C26 1.3985(17)
C21 C22 1.4003(17)
C22 C23 1.3847(19)
C22 H22 0.95
C23 C24 1.389(2)
C23 H23 0.95
C24 C25 1.379(2)
C24 H24 0.95
C25 C26 1.3916(18)
C25 H25 0.95
C26 H26 0.95
C3 C4 1.3774(16)
C4 C41 1.4321(17)
C4 C51 1.4412(17)
C41 N41 1.1515(17)
C51 N52 1.2946(16)
C51 O5 1.3362(14)
N52 H52 0.883(19)
O5 C5 1.4326(16)
C5 H5A 0.98
C5 H5B 0.98
C5 H5C 0.98
C101 C102 1.424(2)
C101 C105 1.428(2)
C101 H101 0.95
C102 C103 1.419(2)
C102 H102 0.95
C103 C104 1.427(2)
C103 H103 0.95
C104 C105 1.398(2)
C104 H104 0.95
C105 H105 0.95
